data_1550318
loop_
_publ_author_name
'Ziegler, Christoph G. P.'
'Maier, Thomas M.'
'Pelties, Stefan'
'Taube, Clemens'
'Hennersdorf, Felix'
'Ehlers, A.W.'
'Weigand, Jan J.'
'Wolf, Robert'

_publ_section_title
;
 Construction of Alkyl-Substituted Pentaphosphido Ligands in the
 Coordination Sphere of Cobalt
;
_journal_name_full 'Chemical Science'
_journal_paper_doi 10.1039/C8SC04745F
_journal_year 2019
_chemical_formula_moiety 'C36 H42 Co N2 P5, 0.5(C6 H14)'
_chemical_formula_sum 'C39 H49 Co N2 P5'
_chemical_formula_weight 759.58
_chemical_properties_physical Air-sensitive,Moisture-sensitive
_space_group_crystal_system triclinic
_space_group_IT_number 2
_space_group_name_Hall '-P 1'
_space_group_name_H-M_alt 'P -1'
_symmetry_space_group_name_Hall '-P 1'
_symmetry_space_group_name_H-M 'P -1'
_atom_sites_solution_hydrogens geom
_atom_sites_solution_primary dual
_audit_creation_date 2018-04-26
_audit_creation_method
;
Olex2 1.2-alpha
(compiled 2018.04.18 svn.r3501 for OlexSys, GUI svn.r5488)
;
_audit_update_record
;
2018-08-13 deposited with the CCDC.
2018-11-30 downloaded from the CCDC.
;
_cell_angle_alpha 84.114(5)
_cell_angle_beta 82.677(5)
_cell_angle_gamma 80.838(6)
_cell_formula_units_Z 2
_cell_length_a 8.2950(6)
_cell_length_b 10.3193(6)
_cell_length_c 23.1847(14)
_cell_measurement_reflns_used 4504
_cell_measurement_temperature 122.96(18)
_cell_measurement_theta_max 73.3420
_cell_measurement_theta_min 4.3770
_cell_volume 1936.4(2)
_computing_cell_refinement 'CrysAlisPro 1.171.38.46 (Rigaku OD, 2015)'
_computing_data_collection 'CrysAlisPro 1.171.38.46 (Rigaku OD, 2015)'
_computing_data_reduction 'CrysAlisPro 1.171.38.46 (Rigaku OD, 2015)'
_computing_molecular_graphics 'Olex2 (Dolomanov et al., 2009)'
_computing_publication_material 'Olex2 (Dolomanov et al., 2009)'
_computing_structure_refinement 'ShelXL (Sheldrick, 2015)'
_computing_structure_solution 'ShelXT (Sheldrick, 2015)'
_diffrn_ambient_environment N~2~
_diffrn_ambient_temperature 122.96(18)
_diffrn_detector 'CCD plate'
_diffrn_detector_area_resol_mean 4.2047
_diffrn_detector_type TitanS2
_diffrn_measured_fraction_theta_full 0.988
_diffrn_measured_fraction_theta_max 0.944
_diffrn_measurement_details
;
List of Runs (angles in degrees, time in seconds):

  # Type    Start    End  Width  t~exp~   \w     \q     \k     \f   Frames
#--------------------------------------------------------------------------
  1  \w   -113.00 -18.00   1.00   15.00    --  -43.73 -57.00 -90.00   95
  2  \w    -69.00  26.00   1.00   15.00    --  -43.73  57.00  60.00   95
  3  \w      3.00  81.00   1.00   15.00    --   43.73-125.00-150.00   78
  4  \w     30.00 133.00   1.00   25.00    --  104.50 -77.00   0.00  103
  5  \w    124.00 151.00   1.00   25.00    --  104.50  61.00 -30.00   27
  6  \w     35.00 120.00   1.00   25.00    --  104.50-125.00-150.00   85
  7  \w     79.00 108.00   1.00   25.00    --  104.50  61.00 -30.00   29
  8  \w     28.00 109.00   1.00   25.00    --  104.50 -94.00 -60.00   81
  9  \w     83.00 165.00   1.00   25.00    --  104.50  77.00  60.00   82
 10  \w     80.00 159.00   1.00   25.00    --  104.50  77.00-180.00   79
 11  \w     86.00 174.00   1.00   25.00    --  104.50  61.00 120.00   88
 12  \w     92.00 177.00   1.00   25.00    --  104.50 125.00   0.00   85
;
_diffrn_measurement_device 'four-circle diffractometer'
_diffrn_measurement_device_type 'GV1000, TitanS2'
_diffrn_measurement_method '\w scans'
_diffrn_orient_matrix_type 'CrysAlisPro convention (1999,Acta A55,543-557)'
_diffrn_orient_matrix_UB_11 0.0795584000
_diffrn_orient_matrix_UB_12 -0.0183646000
_diffrn_orient_matrix_UB_13 0.0573770000
_diffrn_orient_matrix_UB_21 -0.1523744000
_diffrn_orient_matrix_UB_22 0.0836229000
_diffrn_orient_matrix_UB_23 0.0298516000
_diffrn_orient_matrix_UB_31 -0.0793816000
_diffrn_orient_matrix_UB_32 -0.1252986000
_diffrn_orient_matrix_UB_33 0.0183524000
_diffrn_radiation_monochromator mirror
_diffrn_radiation_probe x-ray
_diffrn_radiation_type CuK\a
_diffrn_radiation_wavelength 1.54184
_diffrn_reflns_av_R_equivalents 0.0460
_diffrn_reflns_av_unetI/netI 0.0627
_diffrn_reflns_Laue_measured_fraction_full 0.988
_diffrn_reflns_Laue_measured_fraction_max 0.944
_diffrn_reflns_limit_h_max 10
_diffrn_reflns_limit_h_min -9
_diffrn_reflns_limit_k_max 11
_diffrn_reflns_limit_k_min -12
_diffrn_reflns_limit_l_max 28
_diffrn_reflns_limit_l_min -27
_diffrn_reflns_number 11921
_diffrn_reflns_point_group_measured_fraction_full 0.988
_diffrn_reflns_point_group_measured_fraction_max 0.944
_diffrn_reflns_theta_full 67.684
_diffrn_reflns_theta_max 73.694
_diffrn_reflns_theta_min 3.858
_diffrn_source 'gradient vaccum rotating-anode X-ray tube'
_diffrn_source_type 'GV1000 (Cu) X-ray Source'
_exptl_absorpt_coefficient_mu 5.648
_exptl_absorpt_correction_T_max 1.000
_exptl_absorpt_correction_T_min 0.531
_exptl_absorpt_correction_type gaussian
_exptl_absorpt_process_details
;
CrysAlisPro 1.171.38.46 (Rigaku Oxford Diffraction, 2015)
Numerical absorption correction based on gaussian integration over
            a multifaceted crystal model
Empirical absorption correction using spherical harmonics,
 implemented in SCALE3 ABSPACK scaling algorithm.
;
_exptl_crystal_colour 'light violet'
_exptl_crystal_colour_modifier light
_exptl_crystal_colour_primary violet
_exptl_crystal_density_diffrn 1.303
_exptl_crystal_description plate
_exptl_crystal_F_000 798
_exptl_crystal_recrystallization_method 'Re-crystallisation from solvent: n-hexane'
_exptl_crystal_size_max 0.374
_exptl_crystal_size_mid 0.092
_exptl_crystal_size_min 0.037
_refine_diff_density_max 2.010
_refine_diff_density_min -0.880
_refine_diff_density_rms 0.115
_refine_ls_extinction_method none
_refine_ls_goodness_of_fit_ref 1.018
_refine_ls_hydrogen_treatment constr
_refine_ls_matrix_type full
_refine_ls_number_parameters 421
_refine_ls_number_reflns 7390
_refine_ls_number_restraints 30
_refine_ls_restrained_S_all 1.016
_refine_ls_R_factor_all 0.0902
_refine_ls_R_factor_gt 0.0793
_refine_ls_shift/su_max 0.000
_refine_ls_shift/su_mean 0.000
_refine_ls_structure_factor_coef Fsqd
_refine_ls_weighting_details 'w=1/[\s^2^(Fo^2^)+(0.1218P)^2^+4.3303P] where P=(Fo^2^+2Fc^2^)/3'
_refine_ls_weighting_scheme calc
_refine_ls_wR_factor_gt 0.2044
_refine_ls_wR_factor_ref 0.2164
_reflns_Friedel_coverage 0.000
_reflns_number_gt 6221
_reflns_number_total 7390
_reflns_threshold_expression 'I > 2\s(I)'
_cod_data_source_file c8sc04745f2.cif
_cod_data_source_block 3a_[MesBIAN)Co(P5)(iPr)2]
_cod_database_code 1550318
_shelx_shelxl_version_number 2014/7
_chemical_oxdiff_formula 'C35 H43 Co P5 N2'
_shelx_space_group_comment
;
The symmetry employed for this shelxl refinement is uniquely defined
by the following loop, which should always be used as a source of
symmetry information in preference to the above space-group names.
They are only intended as comments.
;
_reflns_odcompleteness_completeness 98.93
_reflns_odcompleteness_iscentric 1
_reflns_odcompleteness_theta 66.97
_olex2_refinement_description
;
1. Fixed Uiso
 At 1.2 times of:
  All C(H) groups, All C(H,H) groups
 At 1.5 times of:
  All C(H,H,H) groups
2. Uiso/Uaniso restraints and constraints
C5AA \\sim C4AA \\sim C3AA \\sim C2AA \\sim C1AA \\sim C0AA: within 2A with
sigma of 0.04 and sigma for terminal atoms of 0.08
Uanis(C5AA) = Uanis(C4AA) = Uanis(C3AA) = Uanis(C2AA) = Uanis(C1AA) =
Uanis(C0AA)
3. Others
 Fixed Sof: C0AA(0.5) H0AA(0.5) H0AB(0.5) H0AC(0.5) C1AA(0.5) H1AA(0.5)
 H1AB(0.5) C2AA(0.5) H2AA(0.5) H2AB(0.5) C3AA(0.5) H3AA(0.5) H3AB(0.5)
 C4AA(0.5) H4AA(0.5) H4AB(0.5) C5AA(0.5) H5AA(0.5) H5AB(0.5) H5AC(0.5)
4.a Free rotating group:
 C0AA(C1AA,C2AA,C3AA,C4AA,C5AA)
4.b Ternary CH refined with riding coordinates:
 C1(H1), C2(H2)
4.c Secondary CH2 refined with riding coordinates:
 C1AA(H1AA,H1AB), C2AA(H2AA,H2AB), C3AA(H3AA,H3AB), C4AA(H4AA,H4AB)
4.d Aromatic/amide H refined with riding coordinates:
 C23(H23), C10(H10), C21(H21), C29(H29), C27(H27), C11(H11), C16(H16),
 C12(H12), C15(H15), C14(H14)
4.e Idealised Me refined as rotating group:
 C31(H31A,H31B,H31C), C33(H33A,H33B,H33C), C36(H36A,H36B,H36C), C34(H34A,H34B,
 H34C), C32(H32A,H32B,H32C), C5(H5A,H5B,H5C), C35(H35A,H35B,H35C), C6(H6A,H6B,
 H6C), C7(H7A,H7B,H7C), C8(H8A,H8B,H8C), C0AA(H0AA,H0AB,H0AC), C5AA(H5AA,H5AB,
 H5AC)
;
_olex2_submission_special_instructions 'No special instructions were received'
_oxdiff_exptl_absorpt_empirical_details
;
Empirical correction (ABSPACK) includes:
- Absorption correction using spherical harmonics
- Frame scaling
;
_oxdiff_exptl_absorpt_empirical_full_max 1.567
_oxdiff_exptl_absorpt_empirical_full_min 0.602

loop_
_space_group_symop_operation_xyz
'x, y, z'
'-x, -y, -z'

loop_
_atom_site_label
_atom_site_type_symbol
_atom_site_fract_x
_atom_site_fract_y
_atom_site_fract_z
_atom_site_U_iso_or_equiv
_atom_site_adp_type
_atom_site_occupancy
_atom_site_site_symmetry_order
_atom_site_calc_flag
_atom_site_refinement_flags_posn
_atom_site_refinement_flags_adp
_atom_site_refinement_flags_occupancy
_atom_site_disorder_assembly
_atom_site_disorder_group
Co1 Co 0.50830(9) 0.29312(7) 0.29835(3) 0.0236(2) Uani 1 1 d . . . . .
P4 P 0.44143(15) 0.18298(11) 0.39053(5) 0.0289(3) Uani 1 1 d . . . . .
P5 P 0.65547(16) 0.24937(12) 0.41458(5) 0.0301(3) Uani 1 1 d . . . . .
P2 P 0.47265(17) 0.49685(12) 0.33827(6) 0.0334(3) Uani 1 1 d . . . . .
P3 P 0.29508(16) 0.36663(13) 0.36932(6) 0.0337(3) Uani 1 1 d . . . . .
P1 P 0.71034(16) 0.38191(12) 0.33937(6) 0.0320(3) Uani 1 1 d . . . . .
N1 N 0.6011(5) 0.1426(4) 0.25722(17) 0.0246(8) Uani 1 1 d . . . . .
N2 N 0.4516(5) 0.3691(4) 0.22182(17) 0.0246(8) Uani 1 1 d . . . . .
C19 C 0.6995(6) 0.0226(4) 0.2767(2) 0.0248(9) Uani 1 1 d . . . . .
C24 C 0.6231(6) -0.0859(4) 0.3001(2) 0.0270(9) Uani 1 1 d . . . . .
C3 C 0.5827(6) 0.1598(4) 0.2009(2) 0.0255(9) Uani 1 1 d . . . . .
C25 C 0.3840(6) 0.5001(4) 0.20217(19) 0.0252(9) Uani 1 1 d . . . . .
C4 C 0.4977(6) 0.2858(4) 0.1812(2) 0.0262(9) Uani 1 1 d . . . . .
C23 C 0.7230(6) -0.1986(4) 0.3203(2) 0.0304(10) Uani 1 1 d . . . . .
H23 H 0.6748 -0.2712 0.3367 0.037 Uiso 1 1 calc R . . . .
C22 C 0.8942(6) -0.2059(5) 0.3165(2) 0.0341(11) Uani 1 1 d . . . . .
C9 C 0.6346(6) 0.0818(4) 0.1503(2) 0.0276(9) Uani 1 1 d . . . . .
C30 C 0.4873(6) 0.5934(5) 0.1839(2) 0.0287(10) Uani 1 1 d . . . . .
C26 C 0.2132(6) 0.5322(5) 0.1999(2) 0.0315(10) Uani 1 1 d . . . . .
C20 C 0.8705(6) 0.0167(4) 0.2710(2) 0.0292(10) Uani 1 1 d . . . . .
C17 C 0.4922(6) 0.2888(5) 0.1180(2) 0.0306(10) Uani 1 1 d . . . . .
C10 C 0.7216(6) -0.0404(5) 0.1413(2) 0.0329(10) Uani 1 1 d . . . . .
H10 H 0.7602 -0.0964 0.1722 0.039 Uiso 1 1 calc R . . . .
C21 C 0.9641(6) -0.0991(5) 0.2922(2) 0.0339(11) Uani 1 1 d . . . . .
H21 H 1.0776 -0.1035 0.2896 0.041 Uiso 1 1 calc R . . . .
C29 C 0.4183(6) 0.7196(5) 0.1640(2) 0.0305(10) Uani 1 1 d . . . . .
H29 H 0.4868 0.7828 0.1523 0.037 Uiso 1 1 calc R . . . .
C18 C 0.5767(6) 0.1637(5) 0.1022(2) 0.0301(10) Uani 1 1 d . . . . .
C31 C 0.9527(6) 0.1309(5) 0.2431(3) 0.0408(13) Uani 1 1 d . . . . .
H31A H 0.9342 0.1461 0.2028 0.061 Uiso 1 1 calc GR . . . .
H31B H 1.0686 0.1113 0.2460 0.061 Uiso 1 1 calc GR . . . .
H31C H 0.9077 0.2083 0.2628 0.061 Uiso 1 1 calc GR . . . .
C33 C 0.4405(6) -0.0842(5) 0.3004(2) 0.0347(11) Uani 1 1 d . . . . .
H33A H 0.3816 -0.0204 0.3258 0.052 Uiso 1 1 calc GR . . . .
H33B H 0.4130 -0.1698 0.3141 0.052 Uiso 1 1 calc GR . . . .
H33C H 0.4110 -0.0612 0.2616 0.052 Uiso 1 1 calc GR . . . .
C28 C 0.2504(6) 0.7539(5) 0.1611(2) 0.0333(11) Uani 1 1 d . . . . .
C1 C 0.8123(7) 0.1013(5) 0.4128(2) 0.0359(11) Uani 1 1 d . . . . .
H1 H 0.7988 0.0593 0.3780 0.043 Uiso 1 1 calc R . . . .
C27 C 0.1509(6) 0.6587(5) 0.1793(2) 0.0380(12) Uani 1 1 d . . . . .
H27 H 0.0382 0.6802 0.1776 0.046 Uiso 1 1 calc R . . . .
C36 C 0.6699(6) 0.5618(6) 0.1860(3) 0.0438(14) Uani 1 1 d . . . . .
H36A H 0.6935 0.5582 0.2257 0.066 Uiso 1 1 calc GR . . . .
H36B H 0.7231 0.6288 0.1629 0.066 Uiso 1 1 calc GR . . . .
H36C H 0.7097 0.4781 0.1708 0.066 Uiso 1 1 calc GR . . . .
C11 C 0.7511(7) -0.0790(5) 0.0835(2) 0.0402(12) Uani 1 1 d . . . . .
H11 H 0.8113 -0.1612 0.0770 0.048 Uiso 1 1 calc R . . . .
C34 C 0.1023(6) 0.4291(5) 0.2186(3) 0.0410(13) Uani 1 1 d . . . . .
H34A H 0.1175 0.3666 0.1898 0.062 Uiso 1 1 calc GR . . . .
H34B H -0.0102 0.4707 0.2226 0.062 Uiso 1 1 calc GR . . . .
H34C H 0.1290 0.3845 0.2554 0.062 Uiso 1 1 calc GR . . . .
C16 C 0.4302(7) 0.3772(5) 0.0750(2) 0.0362(11) Uani 1 1 d . . . . .
H16 H 0.3738 0.4594 0.0839 0.043 Uiso 1 1 calc R . . . .
C13 C 0.6035(7) 0.1266(5) 0.0453(2) 0.0391(12) Uani 1 1 d . . . . .
C12 C 0.6949(8) -0.0004(5) 0.0368(2) 0.0420(13) Uani 1 1 d . . . . .
H12 H 0.7163 -0.0299 -0.0004 0.050 Uiso 1 1 calc R . . . .
C32 C 0.9978(8) -0.3289(6) 0.3415(3) 0.0509(16) Uani 1 1 d . . . . .
H32A H 0.9372 -0.4017 0.3451 0.076 Uiso 1 1 calc GR . . . .
H32B H 1.0242 -0.3142 0.3792 0.076 Uiso 1 1 calc GR . . . .
H32C H 1.0973 -0.3482 0.3159 0.076 Uiso 1 1 calc GR . . . .
C15 C 0.4536(8) 0.3408(6) 0.0172(2) 0.0449(14) Uani 1 1 d . . . . .
H15 H 0.4111 0.4006 -0.0119 0.054 Uiso 1 1 calc R . . . .
C14 C 0.5364(8) 0.2208(6) 0.0019(2) 0.0457(14) Uani 1 1 d . . . . .
H14 H 0.5488 0.2009 -0.0368 0.055 Uiso 1 1 calc R . . . .
C2 C 0.6336(9) 0.3291(6) 0.4834(2) 0.0477(14) Uani 1 1 d . . . . .
H2 H 0.5636 0.4132 0.4752 0.057 Uiso 1 1 calc R . . . .
C5 C 0.7836(9) 0.0005(6) 0.4636(3) 0.0565(17) Uani 1 1 d . . . . .
H5A H 0.8091 0.0316 0.4985 0.085 Uiso 1 1 calc GR . . . .
H5B H 0.8529 -0.0812 0.4562 0.085 Uiso 1 1 calc GR . . . .
H5C H 0.6706 -0.0128 0.4684 0.085 Uiso 1 1 calc GR . . . .
C35 C 0.1813(8) 0.8916(5) 0.1373(3) 0.0503(16) Uani 1 1 d . . . . .
H35A H 0.2604 0.9498 0.1378 0.075 Uiso 1 1 calc GR . . . .
H35B H 0.0821 0.9226 0.1612 0.075 Uiso 1 1 calc GR . . . .
H35C H 0.1576 0.8892 0.0980 0.075 Uiso 1 1 calc GR . . . .
C6 C 0.9897(7) 0.1304(7) 0.4040(3) 0.0549(16) Uani 1 1 d . . . . .
H6A H 1.0045 0.1906 0.3699 0.082 Uiso 1 1 calc GR . . . .
H6B H 1.0639 0.0499 0.3989 0.082 Uiso 1 1 calc GR . . . .
H6C H 1.0119 0.1690 0.4375 0.082 Uiso 1 1 calc GR . . . .
C7 C 0.5362(13) 0.2629(8) 0.5337(3) 0.081(3) Uani 1 1 d . . . . .
H7A H 0.4370 0.2441 0.5213 0.121 Uiso 1 1 calc GR . . . .
H7B H 0.5092 0.3200 0.5648 0.121 Uiso 1 1 calc GR . . . .
H7C H 0.6002 0.1822 0.5473 0.121 Uiso 1 1 calc GR . . . .
C8 C 0.7885(11) 0.3694(10) 0.4974(4) 0.085(3) Uani 1 1 d . . . . .
H8A H 0.8583 0.2935 0.5125 0.128 Uiso 1 1 calc GR . . . .
H8B H 0.7624 0.4326 0.5261 0.128 Uiso 1 1 calc GR . . . .
H8C H 0.8443 0.4082 0.4626 0.128 Uiso 1 1 calc GR . . . .
C0AA C 1.016(11) 0.787(6) -0.078(4) 0.142(9) Uani 0.5 1 d . U P A -1
H0AA H 1.1051 0.7584 -0.1067 0.213 Uiso 0.5 1 calc GR . P A -1
H0AB H 1.0186 0.8761 -0.0710 0.213 Uiso 0.5 1 calc GR . P A -1
H0AC H 0.9134 0.7807 -0.0923 0.213 Uiso 0.5 1 calc GR . P A -1
C1AA C 1.031(11) 0.698(6) -0.021(4) 0.142(9) Uani 0.5 1 d G U P A -1
H1AA H 0.9532 0.7369 0.0093 0.170 Uiso 0.5 1 calc R . P A -1
H1AB H 1.1407 0.6951 -0.0103 0.170 Uiso 0.5 1 calc R . P A -1
C2AA C 1.000(11) 0.558(6) -0.026(4) 0.142(9) Uani 0.5 1 d G U P A -1
H2AA H 1.0780 0.5192 -0.0568 0.170 Uiso 0.5 1 calc R . P A -1
H2AB H 0.8907 0.5610 -0.0373 0.170 Uiso 0.5 1 calc R . P A -1
C3AA C 1.015(11) 0.468(6) 0.030(4) 0.142(9) Uani 0.5 1 d G U P A -1
H3AA H 1.1249 0.4649 0.0417 0.170 Uiso 0.5 1 calc R . P A -1
H3AB H 0.9375 0.5066 0.0612 0.170 Uiso 0.5 1 calc R . P A -1
C4AA C 0.984(11) 0.328(6) 0.026(4) 0.142(9) Uani 0.5 1 d G U P A -1
H4AA H 0.8750 0.3307 0.0146 0.170 Uiso 0.5 1 calc R . P A -1
H4AB H 1.0624 0.2890 -0.0049 0.170 Uiso 0.5 1 calc R . P A -1
C5AA C 1.000(11) 0.239(6) 0.082(4) 0.142(9) Uani 0.5 1 d G U P A -1
H5AA H 0.9549 0.1601 0.0800 0.213 Uiso 0.5 1 calc GR . P A -1
H5AB H 0.9409 0.2850 0.1146 0.213 Uiso 0.5 1 calc GR . P A -1
H5AC H 1.1137 0.2170 0.0886 0.213 Uiso 0.5 1 calc GR . P A -1

loop_
_atom_site_aniso_label
_atom_site_aniso_U_11
_atom_site_aniso_U_22
_atom_site_aniso_U_33
_atom_site_aniso_U_23
_atom_site_aniso_U_13
_atom_site_aniso_U_12
Co1 0.0246(4) 0.0192(4) 0.0270(4) -0.0004(3) -0.0053(3) -0.0026(3)
P4 0.0306(6) 0.0252(6) 0.0315(6) 0.0014(5) -0.0036(5) -0.0080(5)
P5 0.0347(7) 0.0291(6) 0.0284(6) 0.0007(5) -0.0081(5) -0.0091(5)
P2 0.0444(7) 0.0201(6) 0.0357(7) -0.0026(5) -0.0063(5) -0.0037(5)
P3 0.0294(6) 0.0310(6) 0.0388(7) -0.0033(5) -0.0014(5) -0.0003(5)
P1 0.0340(7) 0.0302(6) 0.0344(6) 0.0020(5) -0.0067(5) -0.0132(5)
N1 0.0250(19) 0.0202(17) 0.0284(19) 0.0012(14) -0.0047(15) -0.0035(15)
N2 0.0226(18) 0.0203(17) 0.0305(19) -0.0004(15) -0.0071(15) -0.0002(14)
C19 0.025(2) 0.019(2) 0.029(2) -0.0004(17) -0.0048(18) 0.0001(17)
C24 0.025(2) 0.026(2) 0.031(2) -0.0025(18) -0.0025(18) -0.0041(18)
C3 0.026(2) 0.022(2) 0.029(2) -0.0016(17) -0.0051(18) -0.0060(17)
C25 0.026(2) 0.025(2) 0.025(2) 0.0034(17) -0.0078(17) -0.0033(18)
C4 0.028(2) 0.021(2) 0.030(2) 0.0009(17) -0.0068(18) -0.0055(17)
C23 0.036(3) 0.020(2) 0.036(3) 0.0046(18) -0.005(2) -0.0068(19)
C22 0.026(2) 0.022(2) 0.053(3) -0.001(2) -0.009(2) 0.0021(18)
C9 0.031(2) 0.025(2) 0.029(2) -0.0029(18) -0.0034(18) -0.0097(19)
C30 0.028(2) 0.027(2) 0.032(2) 0.0043(18) -0.0091(19) -0.0073(19)
C26 0.023(2) 0.032(2) 0.040(3) 0.000(2) -0.006(2) -0.0076(19)
C20 0.028(2) 0.023(2) 0.037(3) 0.0019(19) -0.0063(19) -0.0062(18)
C17 0.033(2) 0.028(2) 0.031(2) 0.0019(19) -0.004(2) -0.0077(19)
C10 0.036(3) 0.025(2) 0.038(3) -0.0064(19) -0.003(2) -0.005(2)
C21 0.024(2) 0.029(2) 0.048(3) -0.001(2) -0.007(2) -0.0025(19)
C29 0.031(2) 0.023(2) 0.038(3) 0.0017(19) -0.003(2) -0.0080(19)
C18 0.035(3) 0.028(2) 0.030(2) -0.0019(19) -0.0036(19) -0.009(2)
C31 0.028(3) 0.028(2) 0.065(4) 0.002(2) 0.004(2) -0.008(2)
C33 0.029(3) 0.026(2) 0.051(3) -0.002(2) -0.007(2) -0.0085(19)
C28 0.035(3) 0.022(2) 0.038(3) 0.0003(19) -0.001(2) 0.0038(19)
C1 0.035(3) 0.035(3) 0.038(3) 0.001(2) -0.013(2) -0.004(2)
C27 0.026(2) 0.036(3) 0.049(3) 0.006(2) -0.006(2) 0.000(2)
C36 0.028(3) 0.042(3) 0.060(4) 0.015(3) -0.008(2) -0.010(2)
C11 0.048(3) 0.028(2) 0.044(3) -0.010(2) 0.003(2) -0.007(2)
C34 0.025(2) 0.035(3) 0.063(4) 0.011(2) -0.012(2) -0.008(2)
C16 0.041(3) 0.033(3) 0.034(3) 0.002(2) -0.008(2) -0.006(2)
C13 0.052(3) 0.034(3) 0.034(3) -0.001(2) -0.004(2) -0.017(2)
C12 0.057(4) 0.035(3) 0.035(3) -0.010(2) 0.001(2) -0.009(2)
C32 0.041(3) 0.032(3) 0.078(4) 0.015(3) -0.022(3) 0.001(2)
C15 0.061(4) 0.043(3) 0.032(3) 0.011(2) -0.013(3) -0.016(3)
C14 0.066(4) 0.048(3) 0.027(3) 0.001(2) -0.010(3) -0.018(3)
C2 0.069(4) 0.046(3) 0.033(3) -0.009(2) -0.010(3) -0.015(3)
C5 0.060(4) 0.040(3) 0.068(4) 0.015(3) -0.021(3) -0.003(3)
C35 0.046(3) 0.027(3) 0.068(4) 0.011(3) 0.004(3) 0.006(2)
C6 0.035(3) 0.062(4) 0.068(4) 0.005(3) -0.019(3) -0.003(3)
C7 0.131(8) 0.070(5) 0.045(4) -0.009(4) 0.009(5) -0.040(5)
C8 0.084(6) 0.117(8) 0.071(5) -0.046(5) -0.015(5) -0.035(6)
C0AA 0.108(12) 0.115(19) 0.208(13) -0.021(15) 0.003(10) -0.044(14)
C1AA 0.108(12) 0.115(19) 0.208(13) -0.021(15) 0.003(10) -0.044(14)
C2AA 0.108(12) 0.115(19) 0.208(13) -0.021(15) 0.003(10) -0.044(14)
C3AA 0.108(12) 0.115(19) 0.208(13) -0.021(15) 0.003(10) -0.044(14)
C4AA 0.108(12) 0.115(19) 0.208(13) -0.021(15) 0.003(10) -0.044(14)
C5AA 0.108(12) 0.115(19) 0.208(13) -0.021(15) 0.003(10) -0.044(14)

loop_
_atom_type_symbol
_atom_type_description
_atom_type_scat_dispersion_real
_atom_type_scat_dispersion_imag
_atom_type_scat_source
C C 0.0181 0.0091 'International Tables Vol C Tables 4.2.6.8 and 6.1.1.4'
H H 0.0000 0.0000 'International Tables Vol C Tables 4.2.6.8 and 6.1.1.4'
Co Co -2.3653 3.6143 'International Tables Vol C Tables 4.2.6.8 and 6.1.1.4'
N N 0.0311 0.0180 'International Tables Vol C Tables 4.2.6.8 and 6.1.1.4'
P P 0.2955 0.4335 'International Tables Vol C Tables 4.2.6.8 and 6.1.1.4'

loop_
_exptl_crystal_face_index_h
_exptl_crystal_face_index_k
_exptl_crystal_face_index_l
_exptl_crystal_face_perp_dist
0 -6 4 0.1220
0 6 -4 0.1850
0 0 15 0.0145
1 1 -14 0.0252
5 0 -1 0.0291
-5 1 1 0.0317
1 0 -14 0.0134

loop_
_geom_angle_atom_site_label_1
_geom_angle_atom_site_label_2
_geom_angle_atom_site_label_3
_geom_angle
P4 Co1 P1 88.40(5)
P2 Co1 P4 91.79(5)
P2 Co1 P3 54.79(5)
P2 Co1 P1 53.82(5)
P3 Co1 P4 53.84(5)
P3 Co1 P1 94.07(5)
N1 Co1 P4 98.35(12)
N1 Co1 P2 162.47(12)
N1 Co1 P3 142.18(12)
N1 Co1 P1 111.93(12)
N1 Co1 N2 83.63(16)
N2 Co1 P4 151.27(12)
N2 Co1 P2 94.34(12)
N2 Co1 P3 108.83(12)
N2 Co1 P1 117.63(12)
P5 P4 Co1 85.22(5)
P3 P4 Co1 62.73(5)
P3 P4 P5 100.69(7)
P1 P5 P4 99.97(7)
C1 P5 P4 103.73(17)
C1 P5 P1 108.79(18)
C1 P5 C2 113.1(3)
C2 P5 P4 117.7(2)
C2 P5 P1 112.4(2)
P3 P2 Co1 62.61(5)
P1 P2 Co1 63.75(5)
P1 P2 P3 107.05(7)
P4 P3 Co1 63.44(5)
P4 P3 P2 103.96(7)
P2 P3 Co1 62.59(5)
P5 P1 Co1 85.04(5)
P2 P1 Co1 62.43(5)
P2 P1 P5 98.10(7)
C19 N1 Co1 130.0(3)
C3 N1 Co1 113.1(3)
C3 N1 C19 116.5(4)
C25 N2 Co1 131.1(3)
C4 N2 Co1 112.4(3)
C4 N2 C25 116.2(4)
C24 C19 N1 119.6(4)
C20 C19 N1 118.8(4)
C20 C19 C24 121.6(4)
C19 C24 C33 121.5(4)
C23 C24 C19 117.5(4)
C23 C24 C33 120.9(4)
N1 C3 C4 115.7(4)
N1 C3 C9 135.6(4)
C4 C3 C9 108.6(4)
C30 C25 N2 119.9(4)
C30 C25 C26 120.6(4)
C26 C25 N2 119.5(4)
N2 C4 C3 115.1(4)
N2 C4 C17 136.4(4)
C3 C4 C17 108.4(4)
C24 C23 H23 119.0
C24 C23 C22 122.0(4)
C22 C23 H23 119.0
C23 C22 C32 120.1(5)
C21 C22 C23 118.6(4)
C21 C22 C32 121.2(5)
C10 C9 C3 135.6(5)
C10 C9 C18 119.3(4)
C18 C9 C3 105.1(4)
C25 C30 C29 118.6(4)
C25 C30 C36 121.6(4)
C29 C30 C36 119.8(4)
C25 C26 C34 120.2(4)
C27 C26 C25 118.6(4)
C27 C26 C34 121.3(4)
C19 C20 C31 121.5(4)
C21 C20 C19 118.1(4)
C21 C20 C31 120.4(4)
C18 C17 C4 105.0(4)
C16 C17 C4 136.6(5)
C16 C17 C18 118.5(5)
C9 C10 H10 121.0
C9 C10 C11 118.1(5)
C11 C10 H10 121.0
C22 C21 C20 122.1(5)
C22 C21 H21 118.9
C20 C21 H21 118.9
C30 C29 H29 119.0
C28 C29 C30 122.1(4)
C28 C29 H29 119.0
C9 C18 C17 113.0(4)
C13 C18 C9 123.2(5)
C13 C18 C17 123.8(5)
C20 C31 H31A 109.5
C20 C31 H31B 109.5
C20 C31 H31C 109.5
H31A C31 H31B 109.5
H31A C31 H31C 109.5
H31B C31 H31C 109.5
C24 C33 H33A 109.5
C24 C33 H33B 109.5
C24 C33 H33C 109.5
H33A C33 H33B 109.5
H33A C33 H33C 109.5
H33B C33 H33C 109.5
C29 C28 C35 120.3(5)
C27 C28 C29 117.9(4)
C27 C28 C35 121.8(5)
P5 C1 H1 105.5
C5 C1 P5 113.0(4)
C5 C1 H1 105.5
C5 C1 C6 112.2(5)
C6 C1 P5 114.2(4)
C6 C1 H1 105.5
C26 C27 H27 118.9
C28 C27 C26 122.2(5)
C28 C27 H27 118.9
C30 C36 H36A 109.5
C30 C36 H36B 109.5
C30 C36 H36C 109.5
H36A C36 H36B 109.5
H36A C36 H36C 109.5
H36B C36 H36C 109.5
C10 C11 H11 118.6
C12 C11 C10 122.9(5)
C12 C11 H11 118.6
C26 C34 H34A 109.5
C26 C34 H34B 109.5
C26 C34 H34C 109.5
H34A C34 H34B 109.5
H34A C34 H34C 109.5
H34B C34 H34C 109.5
C17 C16 H16 120.7
C17 C16 C15 118.7(5)
C15 C16 H16 120.7
C18 C13 C12 116.6(5)
C18 C13 C14 116.1(5)
C12 C13 C14 127.3(5)
C11 C12 C13 119.9(5)
C11 C12 H12 120.0
C13 C12 H12 120.0
C22 C32 H32A 109.5
C22 C32 H32B 109.5
C22 C32 H32C 109.5
H32A C32 H32B 109.5
H32A C32 H32C 109.5
H32B C32 H32C 109.5
C16 C15 H15 118.6
C14 C15 C16 122.9(5)
C14 C15 H15 118.6
C13 C14 H14 119.9
C15 C14 C13 120.1(5)
C15 C14 H14 119.9
P5 C2 H2 103.6
C7 C2 P5 114.6(5)
C7 C2 H2 103.6
C8 C2 P5 114.3(5)
C8 C2 H2 103.6
C8 C2 C7 115.2(7)
C1 C5 H5A 109.5
C1 C5 H5B 109.5
C1 C5 H5C 109.5
H5A C5 H5B 109.5
H5A C5 H5C 109.5
H5B C5 H5C 109.5
C28 C35 H35A 109.5
C28 C35 H35B 109.5
C28 C35 H35C 109.5
H35A C35 H35B 109.5
H35A C35 H35C 109.5
H35B C35 H35C 109.5
C1 C6 H6A 109.5
C1 C6 H6B 109.5
C1 C6 H6C 109.5
H6A C6 H6B 109.5
H6A C6 H6C 109.5
H6B C6 H6C 109.5
C2 C7 H7A 109.5
C2 C7 H7B 109.5
C2 C7 H7C 109.5
H7A C7 H7B 109.5
H7A C7 H7C 109.5
H7B C7 H7C 109.5
C2 C8 H8A 109.5
C2 C8 H8B 109.5
C2 C8 H8C 109.5
H8A C8 H8B 109.5
H8A C8 H8C 109.5
H8B C8 H8C 109.5
H0AA C0AA H0AB 109.5
H0AA C0AA H0AC 109.5
H0AB C0AA H0AC 109.5
C1AA C0AA H0AA 109.5
C1AA C0AA H0AB 109.5
C1AA C0AA H0AC 109.5
C0AA C1AA H1AA 108.9
C0AA C1AA H1AB 108.9
C0AA C1AA C2AA 113.2
H1AA C1AA H1AB 107.7
C2AA C1AA H1AA 108.9
C2AA C1AA H1AB 108.9
C1AA C2AA H2AA 108.8
C1AA C2AA H2AB 108.8
C1AA C2AA C3AA 113.7
H2AA C2AA H2AB 107.7
C3AA C2AA H2AA 108.8
C3AA C2AA H2AB 108.8
C2AA C3AA H3AA 108.8
C2AA C3AA H3AB 108.8
H3AA C3AA H3AB 107.7
C4AA C3AA C2AA 113.6
C4AA C3AA H3AA 108.8
C4AA C3AA H3AB 108.8
C3AA C4AA H4AA 108.9
C3AA C4AA H4AB 108.9
H4AA C4AA H4AB 107.8
C5AA C4AA C3AA 113.2
C5AA C4AA H4AA 108.9
C5AA C4AA H4AB 108.9
C4AA C5AA H5AA 109.5
C4AA C5AA H5AB 109.5
C4AA C5AA H5AC 109.5
H5AA C5AA H5AB 109.5
H5AA C5AA H5AC 109.5
H5AB C5AA H5AC 109.5

loop_
_geom_bond_atom_site_label_1
_geom_bond_atom_site_label_2
_geom_bond_distance
Co1 P4 2.3595(14)
Co1 P2 2.3442(14)
Co1 P3 2.3447(15)
Co1 P1 2.3720(14)
Co1 N1 1.910(4)
Co1 N2 1.948(4)
P4 P5 2.1565(17)
P4 P3 2.1297(18)
P5 P1 2.1506(17)
P5 C1 1.842(5)
P5 C2 1.846(6)
P2 P3 2.1576(19)
P2 P1 2.1347(19)
N1 C19 1.435(5)
N1 C3 1.326(6)
N2 C25 1.431(6)
N2 C4 1.321(6)
C19 C24 1.402(6)
C19 C20 1.400(6)
C24 C23 1.392(7)
C24 C33 1.511(6)
C3 C4 1.437(6)
C3 C9 1.470(6)
C25 C30 1.388(6)
C25 C26 1.409(7)
C4 C17 1.468(7)
C23 H23 0.9300
C23 C22 1.402(7)
C22 C21 1.365(7)
C22 C32 1.520(7)
C9 C10 1.372(7)
C9 C18 1.415(7)
C30 C29 1.393(7)
C30 C36 1.504(7)
C26 C27 1.386(7)
C26 C34 1.510(7)
C20 C21 1.398(7)
C20 C31 1.503(6)
C17 C18 1.427(7)
C17 C16 1.372(7)
C10 H10 0.9300
C10 C11 1.418(7)
C21 H21 0.9300
C29 H29 0.9300
C29 C28 1.390(7)
C18 C13 1.393(7)
C31 H31A 0.9600
C31 H31B 0.9600
C31 H31C 0.9600
C33 H33A 0.9600
C33 H33B 0.9600
C33 H33C 0.9600
C28 C27 1.382(7)
C28 C35 1.520(7)
C1 H1 0.9800
C1 C5 1.511(8)
C1 C6 1.533(8)
C27 H27 0.9300
C36 H36A 0.9600
C36 H36B 0.9600
C36 H36C 0.9600
C11 H11 0.9300
C11 C12 1.369(8)
C34 H34A 0.9600
C34 H34B 0.9600
C34 H34C 0.9600
C16 H16 0.9300
C16 C15 1.411(8)
C13 C12 1.425(8)
C13 C14 1.427(8)
C12 H12 0.9300
C32 H32A 0.9600
C32 H32B 0.9600
C32 H32C 0.9600
C15 H15 0.9300
C15 C14 1.374(9)
C14 H14 0.9300
C2 H2 0.9800
C2 C7 1.501(9)
C2 C8 1.494(10)
C5 H5A 0.9600
C5 H5B 0.9600
C5 H5C 0.9600
C35 H35A 0.9600
C35 H35B 0.9600
C35 H35C 0.9600
C6 H6A 0.9600
C6 H6B 0.9600
C6 H6C 0.9600
C7 H7A 0.9600
C7 H7B 0.9600
C7 H7C 0.9600
C8 H8A 0.9600
C8 H8B 0.9600
C8 H8C 0.9600
C0AA H0AA 0.9600
C0AA H0AB 0.9600
C0AA H0AC 0.9600
C0AA C1AA 1.5290
C1AA H1AA 0.9700
C1AA H1AB 0.9700
C1AA C2AA 1.5309
C2AA H2AA 0.9700
C2AA H2AB 0.9700
C2AA C3AA 1.5311
C3AA H3AA 0.9700
C3AA H3AB 0.9700
C3AA C4AA 1.5310
C4AA H4AA 0.9700
C4AA H4AB 0.9700
C4AA C5AA 1.5296
C5AA H5AA 0.9600
C5AA H5AB 0.9600
C5AA H5AC 0.9600

loop_
_exptl_oxdiff_crystal_face_indexfrac_h
_exptl_oxdiff_crystal_face_indexfrac_k
_exptl_oxdiff_crystal_face_indexfrac_l
_exptl_oxdiff_crystal_face_x
_exptl_oxdiff_crystal_face_y
_exptl_oxdiff_crystal_face_z
0.0010 -5.9920 4.0031 0.3398 -0.3817 0.8242
-0.0010 5.9920 -4.0031 -0.3398 0.3817 -0.8242
0.0000 0.0102 15.0056 0.8608 0.4488 0.2741
0.9996 0.9906 -14.0060 -0.7423 -0.4876 -0.4605
4.9992 0.0046 -1.0030 0.3401 -0.7913 -0.4158
-4.9993 0.9945 1.0028 -0.3585 0.8749 0.2906
0.9998 -0.0085 -14.0057 -0.7239 -0.5711 -0.3353
